data_4517782
loop_
_publ_author_name
'Arunachalam, Rajendran'
'Chinnaraja, Eswaran'
'Subramanian, Saravanan'
'Suresh, Eringathodi'
'Subramanian, Palani S.'

_publ_section_title
;
 Catalytic Conversion of Carbon Dioxide Using Binuclear Double-Stranded
 Helicates: Cyclic Carbonate from Epoxides and Diol
;
_journal_issue 25
_journal_name_full 'ACS Omega'
_journal_page_first 14890
_journal_page_last 14899
_journal_paper_doi 10.1021/acsomega.9b04241
_journal_volume 5
_journal_year 2020
_chemical_formula_sum 'C15 H14 N6 O2'
_chemical_formula_weight 310.32
_space_group_IT_number 14
_space_group_name_Hall '-P 2ybc'
_space_group_name_H-M_alt 'P 1 21/c 1'
_symmetry_cell_setting monoclinic
_symmetry_space_group_name_H-M 'P 1 21/c 1'
_atom_sites_solution_hydrogens geom
_atom_sites_solution_primary direct
_atom_sites_solution_secondary difmap
_audit_creation_method SHELXL-97
_cell_angle_alpha 90.00
_cell_angle_beta 102.861(6)
_cell_angle_gamma 90.00
_cell_formula_units_Z 4
_cell_length_a 17.656(5)
_cell_length_b 9.054(3)
_cell_length_c 9.668(3)
_cell_measurement_reflns_used 1312
_cell_measurement_temperature 150(2)
_cell_measurement_theta_max 18.55
_cell_measurement_theta_min 2.65
_cell_volume 1506.7(8)
_computing_cell_refinement 'BRUKER SMART'
_computing_data_collection 'BRUKER SMART'
_computing_data_reduction 'BRUKER SAINT'
_computing_molecular_graphics ORTEP
_computing_structure_refinement 'SHELXL-97 (Sheldrick, 1997)'
_computing_structure_solution 'SHELXS-97 (Sheldrick, 1990)'
_diffrn_ambient_temperature 150(2)
_diffrn_measured_fraction_theta_full 0.996
_diffrn_measured_fraction_theta_max 0.996
_diffrn_measurement_device_type 'BRUKER SMART APEX CCD DIFFRACTOMETER'
_diffrn_measurement_method 'OMEGA-PHI SCAN'
_diffrn_radiation_monochromator graphite
_diffrn_radiation_source 'fine-focus sealed tube'
_diffrn_radiation_type MoK\a
_diffrn_radiation_wavelength 0.71073
_diffrn_reflns_av_R_equivalents 0.0764
_diffrn_reflns_av_sigmaI/netI 0.0964
_diffrn_reflns_limit_h_max 20
_diffrn_reflns_limit_h_min -20
_diffrn_reflns_limit_k_max 10
_diffrn_reflns_limit_k_min -8
_diffrn_reflns_limit_l_max 9
_diffrn_reflns_limit_l_min -11
_diffrn_reflns_number 6677
_diffrn_reflns_theta_full 23.99
_diffrn_reflns_theta_max 23.99
_diffrn_reflns_theta_min 2.37
_exptl_absorpt_coefficient_mu 0.097
_exptl_absorpt_correction_T_max 0.9971
_exptl_absorpt_correction_T_min 0.9866
_exptl_absorpt_correction_type multi-scan
_exptl_absorpt_process_details 'BRUKER SADABS'
_exptl_crystal_colour COLOURLESS
_exptl_crystal_density_diffrn 1.368
_exptl_crystal_density_method 'not measured'
_exptl_crystal_description PLATES
_exptl_crystal_F_000 648
_exptl_crystal_size_max 0.14
_exptl_crystal_size_mid 0.06
_exptl_crystal_size_min 0.03
_refine_diff_density_max 0.598
_refine_diff_density_min -0.384
_refine_diff_density_rms 0.104
_refine_ls_extinction_method none
_refine_ls_goodness_of_fit_ref 1.185
_refine_ls_hydrogen_treatment mixed
_refine_ls_matrix_type full
_refine_ls_number_parameters 208
_refine_ls_number_reflns 2358
_refine_ls_number_restraints 0
_refine_ls_restrained_S_all 1.185
_refine_ls_R_factor_all 0.1612
_refine_ls_R_factor_gt 0.1239
_refine_ls_shift/su_max 0.000
_refine_ls_shift/su_mean 0.000
_refine_ls_structure_factor_coef Fsqd
_refine_ls_weighting_details 'calc w=1/[\s^2^(Fo^2^)+(0.1052P)^2^+6.7815P] where P=(Fo^2^+2Fc^2^)/3'
_refine_ls_weighting_scheme calc
_refine_ls_wR_factor_gt 0.2839
_refine_ls_wR_factor_ref 0.3010
_reflns_number_gt 1651
_reflns_number_total 2358
_reflns_threshold_expression >2sigma(I)
_cod_data_source_file ao9b04241_si_002.cif
_cod_data_source_block arlxf
_cod_depositor_comments
;
The following automatic conversions were performed:

data item '_exptl_absorpt_correction_type' value 'MULTI-SCAN' was
changed to 'multi-scan' in accordance with the
/home/data/users/saulius/crontab/automatic-downloads/rss-feeds/ACS/lib/dictionaries/cif_core.dic
dictionary named 'cif_core.dic' version 2.4.2 last updated on
2011-04-26.

data item '_symmetry_cell_setting' value 'MONOCLINIC' was changed to
'monoclinic' in accordance with the
/home/data/users/saulius/crontab/automatic-downloads/rss-feeds/ACS/lib/dictionaries/cif_core.dic
dictionary named 'cif_core.dic' version 2.4.2 last updated on
2011-04-26.

Automatic conversion script
Id: cif_fix_values 7556 2019-12-06 15:28:31Z antanas 

 Adding full bibliography for 4517780--4517782.cif.

 Adding full bibliography for 4517780--4517782.cif.
;
_cod_original_sg_symbol_H-M P21/c
_cod_database_code 4517782

loop_
_symmetry_equiv_pos_as_xyz
'x, y, z'
'-x, y+1/2, -z+1/2'
'-x, -y, -z'
'x, -y-1/2, z-1/2'

loop_
_atom_site_label
_atom_site_type_symbol
_atom_site_fract_x
_atom_site_fract_y
_atom_site_fract_z
_atom_site_U_iso_or_equiv
_atom_site_adp_type
_atom_site_occupancy
_atom_site_symmetry_multiplicity
_atom_site_calc_flag
_atom_site_refinement_flags
_atom_site_disorder_assembly
_atom_site_disorder_group
N2 N 0.2756(3) 0.7178(6) 0.2316(6) 0.0243(14) Uani 1 1 d . . .
O2 O -0.0060(3) 0.6002(5) 0.1788(5) 0.0298(13) Uani 1 1 d . . .
O1 O 0.1576(3) 0.7468(6) 0.3681(5) 0.0325(14) Uani 1 1 d . . .
N4 N -0.0352(3) 0.8099(6) 0.2844(6) 0.0188(14) Uani 1 1 d . . .
H4C H -0.0269 0.9033 0.2955 0.023 Uiso 1 1 calc R . .
N5 N -0.0894(3) 0.7429(6) 0.3465(6) 0.0215(14) Uani 1 1 d . . .
N6 N -0.2255(3) 0.8881(7) 0.5291(7) 0.0321(16) Uani 1 1 d . . .
N3 N 0.1996(3) 0.7485(6) 0.1643(6) 0.0184(13) Uani 1 1 d . . .
H3C H 0.1870 0.7559 0.0734 0.022 Uiso 1 1 calc R . .
C11 C -0.1862(4) 0.7807(8) 0.4818(7) 0.0207(16) Uani 1 1 d . . .
C10 C -0.1288(4) 0.8313(8) 0.4037(7) 0.0211(16) Uani 1 1 d . . .
H10 H -0.1210 0.9323 0.3960 0.025 Uiso 1 1 calc R . .
C9 C 0.0048(4) 0.7324(7) 0.2074(7) 0.0164(15) Uani 1 1 d . . .
C13 C -0.2513(4) 0.5925(9) 0.5831(8) 0.0309(19) Uani 1 1 d . . .
H13 H -0.2597 0.4938 0.6019 0.037 Uiso 1 1 calc R . .
C8 C 0.0668(4) 0.8166(7) 0.1547(7) 0.0198(16) Uani 1 1 d . . .
H8A H 0.0604 0.9219 0.1666 0.024 Uiso 1 1 calc R . .
H8B H 0.0627 0.7967 0.0547 0.024 Uiso 1 1 calc R . .
C6 C 0.3202(4) 0.6804(8) 0.1514(8) 0.0231(17) Uani 1 1 d . . .
H6 H 0.3011 0.6740 0.0538 0.028 Uiso 1 1 calc R . .
C7 C 0.1460(4) 0.7666(7) 0.2407(7) 0.0170(15) Uani 1 1 d . . .
C12 C -0.1973(4) 0.6321(8) 0.5047(7) 0.0247(17) Uani 1 1 d . . .
H12 H -0.1693 0.5604 0.4685 0.030 Uiso 1 1 calc R . .
C5 C 0.4028(4) 0.6471(8) 0.2141(8) 0.0234(17) Uani 1 1 d . . .
C15 C -0.2781(4) 0.8476(10) 0.6033(9) 0.038(2) Uani 1 1 d . . .
H15 H -0.3064 0.9209 0.6366 0.046 Uiso 1 1 calc R . .
N1 N 0.4426(3) 0.5885(9) 0.1249(7) 0.0426(19) Uani 1 1 d . . .
C14 C -0.2919(4) 0.7031(10) 0.6320(8) 0.035(2) Uani 1 1 d . . .
H14 H -0.3285 0.6799 0.6843 0.042 Uiso 1 1 calc R . .
C2 C 0.5556(4) 0.5890(11) 0.3144(9) 0.046(2) Uani 1 1 d . . .
H2 H 0.6082 0.5687 0.3462 0.055 Uiso 1 1 calc R . .
C1 C 0.5176(4) 0.5600(11) 0.1776(9) 0.050(3) Uani 1 1 d . . .
H1 H 0.5460 0.5178 0.1174 0.060 Uiso 1 1 calc R . .
C4 C 0.4358(5) 0.6790(12) 0.3539(9) 0.055(3) Uani 1 1 d . . .
H4 H 0.4068 0.7198 0.4137 0.066 Uiso 1 1 calc R . .
C3 C 0.5137(5) 0.6478(13) 0.4010(9) 0.062(3) Uani 1 1 d . . .
H3 H 0.5379 0.6679 0.4948 0.074 Uiso 1 1 calc R . .

loop_
_atom_site_aniso_label
_atom_site_aniso_U_11
_atom_site_aniso_U_22
_atom_site_aniso_U_33
_atom_site_aniso_U_23
_atom_site_aniso_U_13
_atom_site_aniso_U_12
N2 0.018(3) 0.028(3) 0.027(3) -0.003(3) 0.004(3) 0.002(3)
O2 0.036(3) 0.016(3) 0.040(3) -0.001(2) 0.013(3) -0.002(2)
O1 0.034(3) 0.051(4) 0.013(3) 0.005(3) 0.008(2) 0.006(3)
N4 0.015(3) 0.014(3) 0.031(4) -0.001(3) 0.013(3) -0.005(2)
N5 0.012(3) 0.023(3) 0.031(3) 0.002(3) 0.008(3) -0.003(2)
N6 0.027(3) 0.032(4) 0.041(4) -0.004(3) 0.018(3) 0.001(3)
N3 0.015(3) 0.026(3) 0.014(3) 0.002(3) 0.003(2) 0.001(2)
C11 0.016(3) 0.026(4) 0.018(4) 0.004(3) 0.000(3) 0.003(3)
C10 0.018(3) 0.021(4) 0.023(4) 0.003(3) 0.002(3) 0.000(3)
C9 0.017(3) 0.023(4) 0.011(3) -0.002(3) 0.006(3) 0.006(3)
C13 0.020(4) 0.047(5) 0.027(4) 0.016(4) 0.007(3) -0.009(4)
C8 0.021(4) 0.019(4) 0.024(4) 0.002(3) 0.017(3) 0.002(3)
C6 0.024(4) 0.028(4) 0.019(4) -0.002(3) 0.008(3) 0.000(3)
C7 0.018(3) 0.013(3) 0.021(4) -0.001(3) 0.006(3) 0.000(3)
C12 0.018(3) 0.031(4) 0.028(4) 0.000(4) 0.014(3) 0.002(3)
C5 0.024(4) 0.026(4) 0.024(4) -0.003(3) 0.015(3) -0.006(3)
C15 0.021(4) 0.054(6) 0.048(5) 0.009(5) 0.025(4) 0.010(4)
N1 0.022(3) 0.079(6) 0.029(4) -0.001(4) 0.011(3) 0.008(3)
C14 0.021(4) 0.065(6) 0.021(4) 0.009(4) 0.007(3) 0.002(4)
C2 0.019(4) 0.081(7) 0.033(5) -0.010(5) -0.002(4) 0.009(4)
C1 0.021(4) 0.093(8) 0.038(5) -0.007(5) 0.011(4) 0.010(4)
C4 0.026(4) 0.102(8) 0.034(5) -0.025(5) 0.003(4) 0.011(5)
C3 0.024(4) 0.128(10) 0.029(5) -0.022(6) -0.003(4) 0.007(5)

loop_
_atom_type_symbol
_atom_type_description
_atom_type_scat_dispersion_real
_atom_type_scat_dispersion_imag
_atom_type_scat_source
C C 0.0033 0.0016 'International Tables Vol C Tables 4.2.6.8 and 6.1.1.4'
H H 0.0000 0.0000 'International Tables Vol C Tables 4.2.6.8 and 6.1.1.4'
N N 0.0061 0.0033 'International Tables Vol C Tables 4.2.6.8 and 6.1.1.4'
O O 0.0106 0.0060 'International Tables Vol C Tables 4.2.6.8 and 6.1.1.4'

loop_
_geom_angle_atom_site_label_1
_geom_angle_atom_site_label_2
_geom_angle_atom_site_label_3
_geom_angle
_geom_angle_site_symmetry_1
_geom_angle_site_symmetry_3
_geom_angle_publ_flag
C6 N2 N3 115.8(6) . . ?
C9 N4 N5 121.1(5) . . ?
C9 N4 H4C 119.5 . . ?
N5 N4 H4C 119.5 . . ?
C10 N5 N4 114.5(6) . . ?
C11 N6 C15 117.2(7) . . ?
C7 N3 N2 119.9(5) . . ?
C7 N3 H3C 120.1 . . ?
N2 N3 H3C 120.1 . . ?
N6 C11 C12 123.5(6) . . ?
N6 C11 C10 114.8(6) . . ?
C12 C11 C10 121.7(6) . . ?
N5 C10 C11 122.5(6) . . ?
N5 C10 H10 118.8 . . ?
C11 C10 H10 118.8 . . ?
O2 C9 N4 124.2(6) . . ?
O2 C9 C8 120.0(6) . . ?
N4 C9 C8 115.8(6) . . ?
C14 C13 C12 118.2(7) . . ?
C14 C13 H13 120.9 . . ?
C12 C13 H13 120.9 . . ?
C9 C8 C7 108.1(5) . . ?
C9 C8 H8A 110.1 . . ?
C7 C8 H8A 110.1 . . ?
C9 C8 H8B 110.1 . . ?
C7 C8 H8B 110.1 . . ?
H8A C8 H8B 108.4 . . ?
N2 C6 C5 119.5(7) . . ?
N2 C6 H6 120.2 . . ?
C5 C6 H6 120.2 . . ?
O1 C7 N3 124.1(6) . . ?
O1 C7 C8 121.6(6) . . ?
N3 C7 C8 114.3(6) . . ?
C11 C12 C13 118.4(7) . . ?
C11 C12 H12 120.8 . . ?
C13 C12 H12 120.8 . . ?
N1 C5 C4 123.2(7) . . ?
N1 C5 C6 115.3(6) . . ?
C4 C5 C6 121.5(6) . . ?
N6 C15 C14 122.9(7) . . ?
N6 C15 H15 118.6 . . ?
C14 C15 H15 118.6 . . ?
C1 N1 C5 116.7(7) . . ?
C15 C14 C13 119.7(7) . . ?
C15 C14 H14 120.1 . . ?
C13 C14 H14 120.1 . . ?
C3 C2 C1 117.4(7) . . ?
C3 C2 H2 121.3 . . ?
C1 C2 H2 121.3 . . ?
N1 C1 C2 124.3(8) . . ?
N1 C1 H1 117.9 . . ?
C2 C1 H1 117.9 . . ?
C5 C4 C3 117.0(8) . . ?
C5 C4 H4 121.5 . . ?
C3 C4 H4 121.5 . . ?
C2 C3 C4 121.5(8) . . ?
C2 C3 H3 119.3 . . ?
C4 C3 H3 119.3 . . ?

loop_
_geom_bond_atom_site_label_1
_geom_bond_atom_site_label_2
_geom_bond_distance
_geom_bond_site_symmetry_2
_geom_bond_publ_flag
N2 C6 1.268(9) . ?
N2 N3 1.383(7) . ?
O2 C9 1.233(8) . ?
O1 C7 1.216(8) . ?
N4 C9 1.333(8) . ?
N4 N5 1.380(7) . ?
N4 H4C 0.8600 . ?
N5 C10 1.265(9) . ?
N6 C11 1.333(9) . ?
N6 C15 1.345(9) . ?
N3 C7 1.335(8) . ?
N3 H3C 0.8600 . ?
C11 C12 1.384(10) . ?
C11 C10 1.466(9) . ?
C10 H10 0.9300 . ?
C9 C8 1.513(9) . ?
C13 C14 1.376(11) . ?
C13 C12 1.390(9) . ?
C13 H13 0.9300 . ?
C8 C7 1.528(9) . ?
C8 H8A 0.9700 . ?
C8 H8B 0.9700 . ?
C6 C5 1.480(10) . ?
C6 H6 0.9300 . ?
C12 H12 0.9300 . ?
C5 N1 1.337(9) . ?
C5 C4 1.378(11) . ?
C15 C14 1.370(12) . ?
C15 H15 0.9300 . ?
N1 C1 1.335(10) . ?
C14 H14 0.9300 . ?
C2 C3 1.343(12) . ?
C2 C1 1.368(11) . ?
C2 H2 0.9300 . ?
C1 H1 0.9300 . ?
C4 C3 1.379(11) . ?
C4 H4 0.9300 . ?
C3 H3 0.9300 . ?
